data_4120584
loop_
_publ_author_name
'Sebaoun, Laure'
'Maurizot, Victor'
'Granier, Thierry'
'Kauffmann, Brice'
'Huc, Ivan'

_publ_section_title
;
 Aromatic Oligoamide \b-Sheet Foldamers.
;
_journal_issue 5
_journal_name_full 'Journal of the American Chemical Society'
_journal_page_first 2168
_journal_page_last 2174
_journal_paper_doi 10.1021/ja412729s
_journal_volume 136
_journal_year 2014
_chemical_formula_sum 'C33 H41 Cl3 N6 O8'
_chemical_formula_weight 756.07
_chemical_name_systematic
; 
 ? 
;
_space_group_IT_number 2
_symmetry_cell_setting triclinic
_symmetry_space_group_name_Hall '-P 1'
_symmetry_space_group_name_H-M 'P -1'
_atom_sites_solution_hydrogens geom
_atom_sites_solution_primary direct
_atom_sites_solution_secondary difmap
_audit_creation_method SHELXL-97
_cell_angle_alpha 71.835(10)
_cell_angle_beta 87.525(16)
_cell_angle_gamma 66.901(12)
_cell_formula_units_Z 4
_cell_length_a 13.057(2)
_cell_length_b 16.5987(15)
_cell_length_c 20.386(4)
_cell_measurement_reflns_used 9826
_cell_measurement_temperature 293(2)
_cell_measurement_theta_max 25.68
_cell_measurement_theta_min 2.93
_cell_volume 3845.6(11)
_computing_cell_refinement 'Dirax/lsq (Duisenberg & Schreurs, 1989-2000)'
_computing_data_collection 'Collect (Bruker AXS BV, 1997-2004)'
_computing_data_reduction 'EvalCCD (Duisenberg & Schreurs 1990-2000)'
_computing_structure_refinement 'SHELXL-97 (Sheldrick, 2008)'
_computing_structure_solution 'SHELXS-97 (Sheldrick, 2008)'
_diffrn_ambient_temperature 293(2)
_diffrn_detector_area_resol_mean 9
_diffrn_measured_fraction_theta_full 0.997
_diffrn_measured_fraction_theta_max 0.997
_diffrn_measurement_device_type KappaCCD
_diffrn_measurement_method CCD
_diffrn_radiation_monochromator 'horizonally mounted graphite crystal'
_diffrn_radiation_source 'fine-focus sealed tube'
_diffrn_radiation_type MoK\a
_diffrn_radiation_wavelength 0.71073
_diffrn_reflns_av_R_equivalents 0.0434
_diffrn_reflns_av_sigmaI/netI 0.0313
_diffrn_reflns_limit_h_max 15
_diffrn_reflns_limit_h_min -15
_diffrn_reflns_limit_k_max 20
_diffrn_reflns_limit_k_min -20
_diffrn_reflns_limit_l_max 24
_diffrn_reflns_limit_l_min -24
_diffrn_reflns_number 99794
_diffrn_reflns_theta_full 25.68
_diffrn_reflns_theta_max 25.68
_diffrn_reflns_theta_min 2.93
_exptl_absorpt_coefficient_mu 0.293
_exptl_absorpt_correction_T_max 0.9657
_exptl_absorpt_correction_T_min 0.9304
_exptl_absorpt_correction_type multi-scan
_exptl_absorpt_process_details scalepack
_exptl_crystal_colour orange
_exptl_crystal_density_diffrn 1.306
_exptl_crystal_density_method 'not measured'
_exptl_crystal_description prism
_exptl_crystal_F_000 1584
_exptl_crystal_size_max 0.25
_exptl_crystal_size_mid 0.25
_exptl_crystal_size_min 0.12
_refine_diff_density_max 0.483
_refine_diff_density_min -0.443
_refine_diff_density_rms 0.064
_refine_ls_extinction_method none
_refine_ls_goodness_of_fit_ref 1.057
_refine_ls_hydrogen_treatment constr
_refine_ls_matrix_type full
_refine_ls_number_parameters 933
_refine_ls_number_reflns 14558
_refine_ls_number_restraints 9
_refine_ls_restrained_S_all 1.059
_refine_ls_R_factor_all 0.1130
_refine_ls_R_factor_gt 0.0788
_refine_ls_shift/su_max 0.000
_refine_ls_shift/su_mean 0.000
_refine_ls_structure_factor_coef Fsqd
_refine_ls_weighting_details 'calc w=1/[\s^2^(Fo^2^)+(0.0653P)^2^+5.1607P] where P=(Fo^2^+2Fc^2^)/3'
_refine_ls_weighting_scheme calc
_refine_ls_wR_factor_gt 0.1802
_refine_ls_wR_factor_ref 0.2001
_reflns_number_gt 9826
_reflns_number_total 14558
_reflns_threshold_expression >2sigma(I)
_cod_data_source_file ja412729s_si_007.cif
_cod_data_source_block ls76
_cod_original_cell_volume 3845.7(10)
_cod_original_sg_symbol_H-M P-1
_cod_database_code 4120584

loop_
_symmetry_equiv_pos_as_xyz
'x, y, z'
'-x, -y, -z'

loop_
_atom_site_label
_atom_site_type_symbol
_atom_site_fract_x
_atom_site_fract_y
_atom_site_fract_z
_atom_site_U_iso_or_equiv
_atom_site_adp_type
_atom_site_occupancy
_atom_site_symmetry_multiplicity
_atom_site_calc_flag
_atom_site_refinement_flags
_atom_site_disorder_assembly
_atom_site_disorder_group
C1 C 0.4816(2) -0.2168(2) 0.49519(14) 0.0385(7) Uani 1 1 d . . .
H1 H 0.5273 -0.2547 0.5360 0.046 Uiso 1 1 calc R . .
C2 C 0.4629(2) -0.25609(19) 0.45022(14) 0.0381(7) Uani 1 1 d . . .
C3 C 0.3953(3) -0.1999(2) 0.38631(14) 0.0382(7) Uani 1 1 d . . .
C4 C 0.3514(2) -0.1055(2) 0.37391(14) 0.0390(7) Uani 1 1 d . . .
H4 H 0.3083 -0.0675 0.3322 0.047 Uiso 1 1 calc R . .
C5 C 0.3672(2) -0.0636(2) 0.41947(15) 0.0376(7) Uani 1 1 d . . .
C6 C 0.4352(2) -0.1228(2) 0.48225(14) 0.0359(6) Uani 1 1 d . . .
N7 N 0.5178(2) -0.35471(18) 0.46848(13) 0.0473(7) Uani 1 1 d . . .
O8 O 0.4968(3) -0.39380(16) 0.43306(14) 0.0760(9) Uani 1 1 d . . .
O9 O 0.58508(19) -0.39654(15) 0.52013(11) 0.0555(6) Uani 1 1 d . . .
N10 N 0.4590(2) -0.09075(19) 0.53402(12) 0.0420(6) Uani 1 1 d . . .
O11 O 0.5324(2) -0.14312(17) 0.58078(11) 0.0565(6) Uani 1 1 d . . .
O12 O 0.4034(2) -0.00977(17) 0.53052(12) 0.0553(6) Uani 1 1 d . . .
N13 N 0.3743(2) -0.23460(17) 0.33966(12) 0.0483(7) Uani 1 1 d . . .
H13 H 0.3852 -0.2921 0.3525 0.058 Uiso 1 1 calc R . .
C14 C 0.3345(3) -0.1792(2) 0.26957(15) 0.0427(7) Uani 1 1 d . . .
C15 C 0.4129(3) -0.1802(2) 0.22216(16) 0.0450(7) Uani 1 1 d . . .
C16 C 0.3772(3) -0.1273(2) 0.15462(16) 0.0482(8) Uani 1 1 d . . .
H16 H 0.4295 -0.1272 0.1222 0.058 Uiso 1 1 calc R . .
C17 C 0.2654(3) -0.0739(2) 0.13344(15) 0.0427(7) Uani 1 1 d . . .
C18 C 0.1895(3) -0.0739(2) 0.18099(16) 0.0477(8) Uani 1 1 d . . .
H18 H 0.1141 -0.0379 0.1671 0.057 Uiso 1 1 calc R . .
C19 C 0.2225(3) -0.1264(2) 0.24932(15) 0.0457(8) Uani 1 1 d . . .
C20 C 0.5349(3) -0.2375(3) 0.24464(19) 0.0662(10) Uani 1 1 d . . .
H20A H 0.5772 -0.2314 0.2050 0.099 Uiso 1 1 calc R . .
H20B H 0.5465 -0.3012 0.2656 0.099 Uiso 1 1 calc R . .
H20C H 0.5590 -0.2166 0.2776 0.099 Uiso 1 1 calc R . .
C21 C 0.1366(3) -0.1236(3) 0.30008(19) 0.0685(11) Uani 1 1 d . . .
H21A H 0.1558 -0.1843 0.3329 0.103 Uiso 1 1 calc R . .
H21B H 0.0648 -0.1032 0.2760 0.103 Uiso 1 1 calc R . .
H21C H 0.1339 -0.0814 0.3240 0.103 Uiso 1 1 calc R . .
N22 N 0.2246(2) -0.01639(19) 0.06525(13) 0.0506(7) Uani 1 1 d . . .
H22 H 0.1617 0.0300 0.0600 0.061 Uiso 1 1 calc R . .
C23 C 0.2729(3) -0.0260(2) 0.00807(16) 0.0527(9) Uani 1 1 d . . .
O24 O 0.3611(3) -0.0841(2) 0.00661(13) 0.0891(10) Uani 1 1 d . . .
O25 O 0.2055(2) 0.04028(17) -0.04638(11) 0.0611(7) Uani 1 1 d . . .
C26 C 0.2308(4) 0.0421(3) -0.11677(17) 0.0717(12) Uani 1 1 d . . .
C27 C 0.3384(5) 0.0543(5) -0.1297(3) 0.119(2) Uani 1 1 d . . .
H27A H 0.3366 0.1042 -0.1147 0.178 Uiso 1 1 calc R . .
H27B H 0.3479 0.0683 -0.1784 0.178 Uiso 1 1 calc R . .
H27C H 0.3995 -0.0016 -0.1044 0.178 Uiso 1 1 calc R . .
C28 C 0.2333(6) -0.0447(4) -0.1260(3) 0.123(2) Uani 1 1 d . . .
H28A H 0.2949 -0.0969 -0.0971 0.185 Uiso 1 1 calc R . .
H28B H 0.2418 -0.0415 -0.1736 0.185 Uiso 1 1 calc R . .
H28C H 0.1646 -0.0512 -0.1131 0.185 Uiso 1 1 calc R . .
C29 C 0.1336(5) 0.1253(4) -0.1590(2) 0.130(3) Uani 1 1 d . . .
H29A H 0.0656 0.1169 -0.1476 0.194 Uiso 1 1 calc R . .
H29B H 0.1420 0.1335 -0.2074 0.194 Uiso 1 1 calc R . .
H29C H 0.1309 0.1790 -0.1492 0.194 Uiso 1 1 calc R . .
N30 N 0.3207(2) 0.02902(17) 0.40299(14) 0.0503(7) Uani 1 1 d . . .
H30 H 0.3405 0.0537 0.4288 0.060 Uiso 1 1 calc R . .
C31 C 0.2403(3) 0.0888(2) 0.34501(16) 0.0444(8) Uani 1 1 d . . .
C32 C 0.2735(3) 0.1163(2) 0.28004(17) 0.0483(8) Uani 1 1 d . . .
C33 C 0.1922(3) 0.1742(2) 0.22597(17) 0.0497(8) Uani 1 1 d . . .
H33 H 0.2140 0.1922 0.1816 0.060 Uiso 1 1 calc R . .
C34 C 0.0807(3) 0.2058(2) 0.23541(16) 0.0472(8) Uani 1 1 d . . .
C35 C 0.0502(3) 0.1782(3) 0.30055(18) 0.0655(11) Uani 1 1 d . . .
H35 H -0.0251 0.1993 0.3082 0.079 Uiso 1 1 calc R . .
C36 C 0.1295(3) 0.1191(2) 0.35554(17) 0.0588(10) Uani 1 1 d . . .
C37 C 0.3942(3) 0.0834(3) 0.2681(2) 0.0833(14) Uani 1 1 d . . .
H37A H 0.4367 0.0796 0.3071 0.125 Uiso 1 1 calc R . .
H37B H 0.4049 0.1261 0.2269 0.125 Uiso 1 1 calc R . .
H37C H 0.4189 0.0235 0.2626 0.125 Uiso 1 1 calc R . .
C38 C 0.0940(4) 0.0876(4) 0.4266(2) 0.105(2) Uani 1 1 d . . .
H38A H 0.0147 0.1199 0.4261 0.158 Uiso 1 1 calc R . .
H38B H 0.1319 0.1004 0.4589 0.158 Uiso 1 1 calc R . .
H38C H 0.1126 0.0223 0.4403 0.158 Uiso 1 1 calc R . .
N39 N 0.0040(2) 0.2672(2) 0.17777(14) 0.0558(8) Uani 1 1 d . . .
H39 H 0.0316 0.2922 0.1420 0.067 Uiso 1 1 calc R . .
C40 C -0.1065(3) 0.2915(3) 0.17170(18) 0.0580(9) Uani 1 1 d . . .
O41 O -0.1585(2) 0.2652(3) 0.21571(15) 0.0988(12) Uani 1 1 d . . .
O42 O -0.14936(18) 0.34860(17) 0.10795(12) 0.0574(6) Uani 1 1 d . . .
C43 C -0.2690(3) 0.3872(3) 0.08763(19) 0.0578(9) Uani 1 1 d . . .
C44 C -0.2781(3) 0.4468(3) 0.0134(2) 0.0699(11) Uani 1 1 d . . .
H44A H -0.2439 0.4892 0.0109 0.105 Uiso 1 1 calc R . .
H44B H -0.3555 0.4808 -0.0037 0.105 Uiso 1 1 calc R . .
H44C H -0.2408 0.4083 -0.0143 0.105 Uiso 1 1 calc R . .
C45 C -0.3042(5) 0.3101(4) 0.0898(3) 0.1044(18) Uani 1 1 d . . .
H45A H -0.2534 0.2710 0.0663 0.157 Uiso 1 1 calc R . .
H45B H -0.3784 0.3358 0.0674 0.157 Uiso 1 1 calc R . .
H45C H -0.3031 0.2744 0.1372 0.157 Uiso 1 1 calc R . .
C46 C -0.3302(4) 0.4443(4) 0.1302(3) 0.113(2) Uani 1 1 d . . .
H46A H -0.3263 0.4052 0.1769 0.169 Uiso 1 1 calc R . .
H46B H -0.4070 0.4779 0.1117 0.169 Uiso 1 1 calc R . .
H46C H -0.2975 0.4870 0.1301 0.169 Uiso 1 1 calc R . .
C51 C -0.0078(2) 0.7233(2) 0.01311(15) 0.0397(7) Uani 1 1 d . . .
H51 H -0.0468 0.7599 -0.0300 0.048 Uiso 1 1 calc R . .
C52 C -0.0100(2) 0.6380(2) 0.04313(14) 0.0369(6) Uani 1 1 d . . .
C53 C 0.0498(2) 0.5804(2) 0.10883(15) 0.0389(7) Uani 1 1 d . . .
C54 C 0.1098(3) 0.6151(2) 0.13884(15) 0.0397(7) Uani 1 1 d . . .
H54 H 0.1514 0.5774 0.1810 0.048 Uiso 1 1 calc R . .
C55 C 0.1118(2) 0.7013(2) 0.11048(15) 0.0392(7) Uani 1 1 d . . .
C56 C 0.0502(2) 0.7565(2) 0.04455(15) 0.0402(7) Uani 1 1 d . . .
N57 N -0.0748(2) 0.61187(19) 0.00606(13) 0.0428(6) Uani 1 1 d . . .
O58 O -0.0928(2) 0.54223(17) 0.03548(12) 0.0580(6) Uani 1 1 d . . .
O59 O -0.1117(2) 0.65826(17) -0.05355(11) 0.0559(6) Uani 1 1 d . . .
N60 N 0.0507(2) 0.84498(18) 0.00728(14) 0.0500(7) Uani 1 1 d . . .
O61 O 0.0065(2) 0.88276(16) -0.05215(12) 0.0582(6) Uani 1 1 d . . .
O62 O 0.0945(3) 0.88024(18) 0.03469(15) 0.0793(9) Uani 1 1 d . . .
N63 N 0.0516(2) 0.49609(18) 0.14128(13) 0.0504(7) Uani 1 1 d . . .
H63 H 0.0234 0.4723 0.1190 0.060 Uiso 1 1 calc R . .
C64 C 0.0982(3) 0.4438(2) 0.21126(16) 0.0461(8) Uani 1 1 d . . .
C65 C 0.0281(3) 0.4539(3) 0.26208(18) 0.0654(11) Uani 1 1 d . . .
C66 C 0.0718(3) 0.4031(3) 0.33062(19) 0.0711(12) Uani 1 1 d . . .
H66 H 0.0255 0.4099 0.3662 0.085 Uiso 1 1 calc R . .
C67 C 0.1821(3) 0.3434(2) 0.34625(16) 0.0497(8) Uani 1 1 d . . .
C68 C 0.2505(3) 0.3363(2) 0.29429(16) 0.0497(8) Uani 1 1 d . . .
H68 H 0.3258 0.2972 0.3048 0.060 Uiso 1 1 calc R . .
C69 C 0.2097(3) 0.3864(2) 0.22614(16) 0.0488(8) Uani 1 1 d . . .
C70 C -0.0931(4) 0.5187(5) 0.2458(3) 0.124(3) Uani 1 1 d . . .
H70A H -0.0989 0.5803 0.2216 0.187 Uiso 1 1 calc R . .
H70B H -0.1285 0.5178 0.2881 0.187 Uiso 1 1 calc R . .
H70C H -0.1292 0.4995 0.2172 0.187 Uiso 1 1 calc R . .
C71 C 0.2855(4) 0.3784(3) 0.1709(2) 0.0833(14) Uani 1 1 d . . .
H71A H 0.2495 0.3749 0.1324 0.125 Uiso 1 1 calc R . .
H71B H 0.3526 0.3235 0.1881 0.125 Uiso 1 1 calc R . .
H71C H 0.3039 0.4315 0.1560 0.125 Uiso 1 1 calc R . .
N72 N 0.2301(2) 0.2874(2) 0.41387(14) 0.0595(8) Uani 1 1 d . . .
H72 H 0.2988 0.2495 0.4175 0.071 Uiso 1 1 calc R . .
C73 C 0.1823(3) 0.2857(3) 0.47278(18) 0.0620(10) Uani 1 1 d . . .
O74 O 0.0885(2) 0.3323(3) 0.47746(14) 0.1080(14) Uani 1 1 d . . .
O75 O 0.25764(19) 0.22266(18) 0.52532(11) 0.0608(7) Uani 1 1 d . . .
C76 C 0.2281(3) 0.2066(3) 0.59644(17) 0.0587(9) Uani 1 1 d . . .
C77 C 0.1372(4) 0.1721(5) 0.6047(3) 0.115(2) Uani 1 1 d . . .
H77A H 0.0691 0.2211 0.5800 0.173 Uiso 1 1 calc R . .
H77B H 0.1265 0.1514 0.6530 0.173 Uiso 1 1 calc R . .
H77C H 0.1575 0.1216 0.5865 0.173 Uiso 1 1 calc R . .
C78 C 0.3353(3) 0.1315(3) 0.63696(18) 0.0694(11) Uani 1 1 d . . .
H78A H 0.3584 0.0802 0.6195 0.104 Uiso 1 1 calc R . .
H78B H 0.3230 0.1114 0.6850 0.104 Uiso 1 1 calc R . .
H78C H 0.3924 0.1552 0.6321 0.104 Uiso 1 1 calc R . .
C79 C 0.2002(5) 0.2927(4) 0.6151(3) 0.111(2) Uani 1 1 d . . .
H79A H 0.2575 0.3157 0.6020 0.166 Uiso 1 1 calc R . .
H79B H 0.1954 0.2790 0.6642 0.166 Uiso 1 1 calc R . .
H79C H 0.1297 0.3386 0.5912 0.166 Uiso 1 1 calc R . .
N80 N 0.1695(2) 0.73057(17) 0.14462(14) 0.0482(7) Uani 1 1 d . . .
H80 H 0.1546 0.7887 0.1328 0.058 Uiso 1 1 calc R . .
C81 C 0.2546(3) 0.6679(2) 0.19977(16) 0.0431(7) Uani 1 1 d . . .
C82 C 0.2287(3) 0.6371(2) 0.26609(17) 0.0461(8) Uani 1 1 d . . .
C83 C 0.3139(3) 0.5757(2) 0.31682(16) 0.0467(8) Uani 1 1 d . . .
H83 H 0.2967 0.5542 0.3619 0.056 Uiso 1 1 calc R . .
C84 C 0.4232(3) 0.5457(2) 0.30235(16) 0.0423(7) Uani 1 1 d . . .
C85 C 0.4480(3) 0.5775(2) 0.23579(16) 0.0469(8) Uani 1 1 d . . .
H85 H 0.5220 0.5576 0.2254 0.056 Uiso 1 1 calc R . .
C86 C 0.3644(3) 0.6387(2) 0.18409(16) 0.0450(7) Uani 1 1 d . . .
C87 C 0.1093(3) 0.6681(3) 0.2844(2) 0.0678(11) Uani 1 1 d . . .
H87A H 0.0667 0.7299 0.2547 0.102 Uiso 1 1 calc R . .
H87B H 0.1075 0.6671 0.3318 0.102 Uiso 1 1 calc R . .
H87C H 0.0777 0.6272 0.2785 0.102 Uiso 1 1 calc R . .
C88 C 0.3923(3) 0.6707(3) 0.11162(18) 0.0653(10) Uani 1 1 d . . .
H88A H 0.3560 0.6529 0.0821 0.098 Uiso 1 1 calc R . .
H88B H 0.4717 0.6431 0.1099 0.098 Uiso 1 1 calc R . .
H88C H 0.3671 0.7368 0.0962 0.098 Uiso 1 1 calc R . .
N89 N 0.5043(2) 0.48114(19) 0.35630(13) 0.0497(7) Uani 1 1 d . . .
H89 H 0.4812 0.4490 0.3906 0.060 Uiso 1 1 calc R . .
C90 C 0.6145(3) 0.4631(2) 0.36107(18) 0.0508(8) Uani 1 1 d . . .
O91 O 0.6608(2) 0.4968(2) 0.31696(14) 0.0797(9) Uani 1 1 d . . .
O92 O 0.65995(18) 0.40131(16) 0.42293(12) 0.0555(6) Uani 1 1 d . . .
C93 C 0.7786(3) 0.3722(3) 0.44459(19) 0.0577(9) Uani 1 1 d . . .
C94 C 0.8476(3) 0.3236(3) 0.3981(2) 0.0757(12) Uani 1 1 d . . .
H94A H 0.8246 0.2761 0.3961 0.114 Uiso 1 1 calc R . .
H94B H 0.9249 0.2962 0.4156 0.114 Uiso 1 1 calc R . .
H94C H 0.8382 0.3669 0.3524 0.114 Uiso 1 1 calc R . .
C95 C 0.7916(4) 0.3054(4) 0.5160(2) 0.1026(19) Uani 1 1 d . . .
H95A H 0.7458 0.3376 0.5455 0.154 Uiso 1 1 calc R . .
H95B H 0.8685 0.2782 0.5343 0.154 Uiso 1 1 calc R . .
H95C H 0.7689 0.2578 0.5140 0.154 Uiso 1 1 calc R . .
C96 C 0.8005(3) 0.4543(3) 0.4454(3) 0.0803(13) Uani 1 1 d . . .
H96A H 0.7869 0.4972 0.3992 0.120 Uiso 1 1 calc R . .
H96B H 0.8769 0.4342 0.4623 0.120 Uiso 1 1 calc R . .
H96C H 0.7518 0.4840 0.4751 0.120 Uiso 1 1 calc R . .
C101 C 0.4019(4) 0.2094(4) 0.0017(3) 0.0922(15) Uani 1 1 d . . .
H101 H 0.4739 0.1712 -0.0107 0.111 Uiso 1 1 calc R . .
Cl1 Cl 0.31802(16) 0.28686(14) -0.07464(11) 0.1430(7) Uani 1 1 d . . .
Cl2 Cl 0.42486(18) 0.26974(16) 0.04868(12) 0.1571(8) Uani 1 1 d . . .
Cl3 Cl 0.33781(16) 0.13829(12) 0.04740(12) 0.1399(7) Uani 1 1 d . . .
C102 C 0.6954(6) 0.1874(5) 0.3068(3) 0.126(2) Uani 1 1 d D . .
H102 H 0.7476 0.2055 0.2758 0.151 Uiso 1 1 calc RD A 1
Cl4 Cl 0.6367(3) 0.1349(2) 0.27136(15) 0.1859(12) Uani 0.95 1 d P B 1
Cl5 Cl 0.5950(2) 0.28394(15) 0.32019(12) 0.1515(8) Uani 0.95 1 d P B 1
Cl6 Cl 0.7685(2) 0.11301(19) 0.38944(14) 0.1746(10) Uani 0.95 1 d P B 1
Cl4' Cl 0.763(4) 0.0654(12) 0.317(2) 0.21(2) Uiso 0.05 1 d PD B 2
Cl5' Cl 0.5657(18) 0.234(3) 0.2612(18) 0.26(3) Uiso 0.05 1 d PD B 2
Cl6' Cl 0.698(2) 0.2053(18) 0.3823(9) 0.091(7) Uiso 0.05 1 d PD B 2

loop_
_atom_site_aniso_label
_atom_site_aniso_U_11
_atom_site_aniso_U_22
_atom_site_aniso_U_33
_atom_site_aniso_U_23
_atom_site_aniso_U_13
_atom_site_aniso_U_12
C1 0.0374(16) 0.0443(18) 0.0248(14) -0.0028(12) -0.0029(12) -0.0129(14)
C2 0.0397(16) 0.0328(15) 0.0320(15) -0.0044(12) -0.0009(12) -0.0087(13)
C3 0.0455(17) 0.0374(16) 0.0285(14) -0.0055(12) -0.0021(12) -0.0165(14)
C4 0.0431(17) 0.0374(16) 0.0288(14) -0.0052(12) -0.0083(12) -0.0112(13)
C5 0.0372(16) 0.0366(16) 0.0363(15) -0.0092(13) -0.0003(12) -0.0134(13)
C6 0.0319(15) 0.0404(17) 0.0321(15) -0.0099(12) 0.0011(12) -0.0121(13)
N7 0.0529(16) 0.0392(15) 0.0340(14) -0.0027(12) 0.0009(12) -0.0088(13)
O8 0.114(2) 0.0365(13) 0.0583(16) -0.0118(12) -0.0235(16) -0.0100(14)
O9 0.0523(14) 0.0433(13) 0.0424(13) 0.0018(10) -0.0075(11) -0.0007(11)
N10 0.0459(15) 0.0509(17) 0.0300(13) -0.0116(12) 0.0011(12) -0.0212(13)
O11 0.0625(15) 0.0606(15) 0.0410(13) -0.0130(11) -0.0130(12) -0.0198(12)
O12 0.0655(15) 0.0523(15) 0.0477(13) -0.0234(11) -0.0033(11) -0.0167(12)
N13 0.0749(19) 0.0347(14) 0.0309(13) -0.0050(11) -0.0094(13) -0.0202(13)
C14 0.059(2) 0.0346(16) 0.0329(16) -0.0081(13) -0.0075(14) -0.0178(15)
C15 0.0503(19) 0.0424(17) 0.0386(17) -0.0131(14) -0.0049(14) -0.0137(15)
C16 0.0480(19) 0.053(2) 0.0378(17) -0.0119(15) -0.0006(14) -0.0153(16)
C17 0.0498(18) 0.0438(17) 0.0319(15) -0.0112(13) -0.0032(14) -0.0159(15)
C18 0.0451(18) 0.0509(19) 0.0419(18) -0.0134(15) -0.0051(15) -0.0142(15)
C19 0.056(2) 0.0490(19) 0.0343(16) -0.0147(14) -0.0002(14) -0.0222(16)
C20 0.057(2) 0.072(3) 0.051(2) -0.0100(19) -0.0078(18) -0.012(2)
C21 0.065(2) 0.092(3) 0.049(2) -0.018(2) 0.0063(18) -0.036(2)
N22 0.0498(16) 0.0531(17) 0.0323(14) -0.0063(12) -0.0025(12) -0.0087(13)
C23 0.060(2) 0.052(2) 0.0342(17) -0.0085(15) 0.0010(16) -0.0139(18)
O24 0.077(2) 0.091(2) 0.0423(15) -0.0086(14) 0.0073(13) 0.0147(17)
O25 0.0684(16) 0.0594(15) 0.0308(12) -0.0041(11) 0.0007(11) -0.0080(13)
C26 0.081(3) 0.081(3) 0.0288(17) -0.0091(18) 0.0053(18) -0.014(2)
C27 0.114(4) 0.153(5) 0.061(3) 0.004(3) 0.025(3) -0.056(4)
C28 0.184(7) 0.139(5) 0.067(3) -0.055(3) 0.019(4) -0.069(5)
C29 0.115(4) 0.142(5) 0.041(2) 0.004(3) -0.005(3) 0.016(4)
N30 0.0618(18) 0.0348(14) 0.0468(15) -0.0110(12) -0.0207(13) -0.0106(13)
C31 0.054(2) 0.0298(15) 0.0432(18) -0.0094(13) -0.0120(15) -0.0109(14)
C32 0.0461(18) 0.0440(18) 0.0494(19) -0.0059(15) -0.0060(15) -0.0185(15)
C33 0.053(2) 0.0507(19) 0.0380(17) -0.0021(15) -0.0025(15) -0.0222(16)
C34 0.0460(18) 0.0434(18) 0.0382(17) -0.0038(14) -0.0056(14) -0.0100(15)
C35 0.047(2) 0.068(2) 0.046(2) -0.0024(18) 0.0029(16) 0.0006(18)
C36 0.061(2) 0.053(2) 0.0371(18) -0.0053(15) -0.0001(16) -0.0031(18)
C37 0.055(2) 0.098(3) 0.070(3) 0.007(2) -0.004(2) -0.030(2)
C38 0.078(3) 0.126(4) 0.045(2) 0.005(3) 0.008(2) 0.002(3)
N39 0.0420(16) 0.0641(18) 0.0392(15) 0.0037(13) -0.0001(12) -0.0139(14)
C40 0.048(2) 0.060(2) 0.046(2) 0.0012(17) -0.0028(17) -0.0148(17)
O41 0.0537(16) 0.133(3) 0.0625(18) 0.0277(18) 0.0027(14) -0.0345(18)
O42 0.0391(12) 0.0624(15) 0.0479(13) 0.0035(11) -0.0032(10) -0.0125(11)
C43 0.0396(18) 0.059(2) 0.058(2) -0.0067(18) -0.0067(16) -0.0108(17)
C44 0.058(2) 0.074(3) 0.060(2) -0.002(2) -0.0141(19) -0.022(2)
C45 0.096(4) 0.109(4) 0.106(4) 0.002(3) -0.020(3) -0.064(3)
C46 0.079(3) 0.123(5) 0.081(3) -0.032(3) -0.002(3) 0.016(3)
C51 0.0332(15) 0.0465(18) 0.0301(15) -0.0057(13) -0.0039(12) -0.0109(13)
C52 0.0344(15) 0.0434(17) 0.0301(14) -0.0087(13) 0.0005(12) -0.0147(13)
C53 0.0408(16) 0.0396(16) 0.0328(15) -0.0079(13) 0.0001(13) -0.0151(13)
C54 0.0447(17) 0.0364(16) 0.0309(15) -0.0026(12) -0.0097(13) -0.0139(14)
C55 0.0367(16) 0.0372(16) 0.0366(16) -0.0067(13) -0.0065(13) -0.0102(13)
C56 0.0398(16) 0.0346(16) 0.0360(16) -0.0021(13) -0.0048(13) -0.0107(13)
N57 0.0361(14) 0.0511(16) 0.0377(14) -0.0109(12) -0.0028(11) -0.0157(12)
O58 0.0654(16) 0.0654(16) 0.0506(14) -0.0093(12) -0.0080(12) -0.0393(13)
O59 0.0588(15) 0.0705(16) 0.0374(13) -0.0082(11) -0.0106(11) -0.0302(13)
N60 0.0475(16) 0.0387(15) 0.0488(17) 0.0013(13) -0.0102(13) -0.0122(13)
O61 0.0617(15) 0.0485(13) 0.0411(13) 0.0095(11) -0.0100(11) -0.0150(12)
O62 0.106(2) 0.0484(15) 0.0757(19) 0.0093(13) -0.0371(17) -0.0411(16)
N63 0.0715(19) 0.0459(16) 0.0356(14) 0.0004(12) -0.0141(13) -0.0339(14)
C64 0.060(2) 0.0407(17) 0.0358(16) 0.0013(13) -0.0097(15) -0.0275(16)
C65 0.048(2) 0.078(3) 0.045(2) 0.0142(18) -0.0069(16) -0.0241(19)
C66 0.049(2) 0.087(3) 0.045(2) 0.0122(19) 0.0023(17) -0.020(2)
C67 0.0476(19) 0.056(2) 0.0357(17) 0.0028(15) -0.0071(14) -0.0234(16)
C68 0.0483(19) 0.0461(19) 0.0413(18) -0.0081(15) -0.0070(15) -0.0086(15)
C69 0.057(2) 0.0446(18) 0.0392(17) -0.0111(14) -0.0016(15) -0.0159(16)
C70 0.051(3) 0.171(6) 0.066(3) 0.035(3) -0.005(2) -0.013(3)
C71 0.080(3) 0.089(3) 0.046(2) -0.017(2) 0.005(2) -0.002(2)
N72 0.0479(16) 0.070(2) 0.0349(15) 0.0036(13) -0.0040(12) -0.0118(15)
C73 0.046(2) 0.077(3) 0.0390(19) 0.0006(18) -0.0046(16) -0.0142(19)
O74 0.0525(18) 0.147(3) 0.0498(17) 0.0022(18) -0.0001(13) 0.0106(19)
O75 0.0487(14) 0.0763(17) 0.0325(12) -0.0003(11) -0.0001(10) -0.0123(12)
C76 0.057(2) 0.073(2) 0.0345(17) -0.0090(17) 0.0026(15) -0.0195(19)
C77 0.086(4) 0.182(6) 0.062(3) 0.011(3) 0.000(3) -0.076(4)
C78 0.068(3) 0.083(3) 0.0365(19) -0.0055(18) -0.0059(17) -0.019(2)
C79 0.132(5) 0.091(4) 0.074(3) -0.029(3) -0.008(3) -0.004(3)
N80 0.0547(16) 0.0332(14) 0.0501(16) -0.0038(12) -0.0208(13) -0.0154(12)
C81 0.0489(19) 0.0369(16) 0.0412(17) -0.0070(13) -0.0118(14) -0.0173(14)
C82 0.0419(17) 0.0467(18) 0.0482(19) -0.0159(15) -0.0086(14) -0.0144(15)
C83 0.0483(19) 0.055(2) 0.0343(16) -0.0109(14) -0.0044(14) -0.0205(16)
C84 0.0419(17) 0.0426(17) 0.0392(17) -0.0111(14) -0.0081(13) -0.0140(14)
C85 0.0439(18) 0.0517(19) 0.0395(17) -0.0120(15) -0.0024(14) -0.0146(15)
C86 0.0508(19) 0.0433(18) 0.0406(17) -0.0098(14) -0.0038(14) -0.0203(15)
C87 0.047(2) 0.086(3) 0.060(2) -0.026(2) -0.0017(17) -0.015(2)
C88 0.068(2) 0.070(3) 0.044(2) -0.0042(18) -0.0025(18) -0.023(2)
N89 0.0405(15) 0.0575(17) 0.0387(14) -0.0022(12) -0.0061(12) -0.0162(13)
C90 0.0434(19) 0.052(2) 0.0448(19) -0.0067(16) -0.0057(15) -0.0133(16)
O91 0.0513(15) 0.101(2) 0.0586(16) 0.0139(15) -0.0068(13) -0.0311(15)
O92 0.0361(12) 0.0626(15) 0.0479(13) -0.0006(11) -0.0087(10) -0.0116(11)
C93 0.0330(17) 0.065(2) 0.057(2) -0.0072(18) -0.0086(15) -0.0094(16)
C94 0.049(2) 0.071(3) 0.095(3) -0.029(2) 0.004(2) -0.009(2)
C95 0.052(2) 0.136(5) 0.070(3) 0.023(3) -0.021(2) -0.027(3)
C96 0.048(2) 0.095(3) 0.100(3) -0.044(3) -0.006(2) -0.021(2)
C101 0.066(3) 0.093(3) 0.129(4) -0.063(3) 0.028(3) -0.025(3)
Cl1 0.1120(12) 0.1521(16) 0.1383(15) -0.0471(12) 0.0214(11) -0.0261(11)
Cl2 0.1602(17) 0.1859(19) 0.202(2) -0.1380(18) 0.0533(15) -0.0928(15)
Cl3 0.1315(14) 0.1118(12) 0.1892(19) -0.0496(12) 0.0374(13) -0.0627(11)
C102 0.180(6) 0.139(5) 0.117(5) -0.057(4) 0.075(5) -0.117(5)
Cl4 0.250(3) 0.240(3) 0.202(2) -0.154(2) 0.104(2) -0.178(3)
Cl5 0.186(2) 0.1426(16) 0.1704(19) -0.0794(15) 0.0757(16) -0.0944(16)
Cl6 0.175(2) 0.173(2) 0.178(2) -0.0159(17) 0.0374(17) -0.1046(19)

loop_
_atom_type_symbol
_atom_type_description
_atom_type_scat_dispersion_real
_atom_type_scat_dispersion_imag
_atom_type_scat_source
C C 0.0033 0.0016 'International Tables Vol C Tables 4.2.6.8 and 6.1.1.4'
H H 0.0000 0.0000 'International Tables Vol C Tables 4.2.6.8 and 6.1.1.4'
N N 0.0061 0.0033 'International Tables Vol C Tables 4.2.6.8 and 6.1.1.4'
O O 0.0106 0.0060 'International Tables Vol C Tables 4.2.6.8 and 6.1.1.4'
Cl Cl 0.1484 0.1585 'International Tables Vol C Tables 4.2.6.8 and 6.1.1.4'

loop_
_geom_angle_atom_site_label_1
_geom_angle_atom_site_label_2
_geom_angle_atom_site_label_3
_geom_angle
C2 C1 C6 122.0(3)
C1 C2 C3 120.5(3)
C1 C2 N7 117.0(3)
C3 C2 N7 122.4(3)
N13 C3 C4 120.4(3)
N13 C3 C2 123.3(3)
C4 C3 C2 116.4(3)
C3 C4 C5 124.3(3)
N30 C5 C4 120.1(3)
N30 C5 C6 123.0(3)
C4 C5 C6 116.9(3)
C1 C6 N10 116.4(3)
C1 C6 C5 119.9(3)
N10 C6 C5 123.7(3)
O8 N7 O9 122.4(3)
O8 N7 C2 119.6(3)
O9 N7 C2 118.0(3)
O11 N10 O12 121.8(3)
O11 N10 C6 120.0(3)
O12 N10 C6 118.2(2)
C3 N13 C14 122.0(2)
C15 C14 C19 120.8(3)
C15 C14 N13 117.2(3)
C19 C14 N13 122.0(3)
C16 C15 C14 118.5(3)
C16 C15 C20 121.0(3)
C14 C15 C20 120.5(3)
C15 C16 C17 121.5(3)
C18 C17 C16 119.1(3)
C18 C17 N22 117.1(3)
C16 C17 N22 123.8(3)
C17 C18 C19 121.0(3)
C18 C19 C14 119.2(3)
C18 C19 C21 119.3(3)
C14 C19 C21 121.5(3)
C23 N22 C17 126.8(3)
O24 C23 N22 124.9(3)
O24 C23 O25 126.6(3)
N22 C23 O25 108.5(3)
C23 O25 C26 121.2(3)
O25 C26 C29 102.3(3)
O25 C26 C28 108.5(4)
C29 C26 C28 111.5(5)
O25 C26 C27 109.0(4)
C29 C26 C27 111.4(5)
C28 C26 C27 113.5(5)
C5 N30 C31 123.7(3)
C36 C31 C32 120.4(3)
C36 C31 N30 118.8(3)
C32 C31 N30 120.8(3)
C31 C32 C33 118.3(3)
C31 C32 C37 120.7(3)
C33 C32 C37 121.0(3)
C34 C33 C32 122.3(3)
C35 C34 C33 118.1(3)
C35 C34 N39 123.5(3)
C33 C34 N39 118.3(3)
C34 C35 C36 121.0(3)
C31 C36 C35 119.9(3)
C31 C36 C38 120.0(3)
C35 C36 C38 120.1(4)
C40 N39 C34 128.0(3)
O41 C40 O42 124.9(3)
O41 C40 N39 125.2(3)
O42 C40 N39 109.9(3)
C40 O42 C43 121.4(3)
O42 C43 C46 109.7(3)
O42 C43 C44 102.8(3)
C46 C43 C44 110.4(4)
O42 C43 C45 109.3(3)
C46 C43 C45 114.8(4)
C44 C43 C45 109.3(4)
C52 C51 C56 122.1(3)
C51 C52 N57 116.9(3)
C51 C52 C53 120.0(3)
N57 C52 C53 123.1(3)
N63 C53 C54 120.0(3)
N63 C53 C52 123.3(3)
C54 C53 C52 116.7(3)
C55 C54 C53 124.6(3)
N80 C55 C54 120.5(3)
N80 C55 C56 123.0(3)
C54 C55 C56 116.5(3)
C51 C56 C55 120.1(3)
C51 C56 N60 117.5(3)
C55 C56 N60 122.4(3)
O59 N57 O58 121.2(3)
O59 N57 C52 119.9(3)
O58 N57 C52 118.9(2)
O62 N60 O61 122.0(3)
O62 N60 C56 120.0(3)
O61 N60 C56 118.0(3)
C53 N63 C64 123.1(3)
C65 C64 C69 121.6(3)
C65 C64 N63 117.3(3)
C69 C64 N63 121.1(3)
C64 C65 C66 118.2(3)
C64 C65 C70 121.5(3)
C66 C65 C70 120.3(4)
C67 C66 C65 120.9(4)
C68 C67 C66 119.3(3)
C68 C67 N72 117.0(3)
C66 C67 N72 123.7(3)
C67 C68 C69 120.9(3)
C64 C69 C68 119.0(3)
C64 C69 C71 121.1(3)
C68 C69 C71 119.9(3)
C73 N72 C67 128.0(3)
O74 C73 N72 125.2(3)
O74 C73 O75 126.2(3)
N72 C73 O75 108.6(3)
C73 O75 C76 120.5(3)
O75 C76 C77 109.3(3)
O75 C76 C79 109.3(3)
C77 C76 C79 114.4(5)
O75 C76 C78 102.4(3)
C77 C76 C78 110.4(4)
C79 C76 C78 110.3(4)
C55 N80 C81 122.2(2)
C82 C81 C86 120.5(3)
C82 C81 N80 121.5(3)
C86 C81 N80 118.0(3)
C81 C82 C83 118.9(3)
C81 C82 C87 121.4(3)
C83 C82 C87 119.7(3)
C84 C83 C82 121.5(3)
C83 C84 C85 118.9(3)
C83 C84 N89 117.9(3)
C85 C84 N89 123.1(3)
C84 C85 C86 120.7(3)
C85 C86 C81 119.4(3)
C85 C86 C88 120.1(3)
C81 C86 C88 120.4(3)
C90 N89 C84 127.9(3)
O91 C90 O92 127.0(3)
O91 C90 N89 124.7(3)
O92 C90 N89 108.4(3)
C90 O92 C93 120.7(3)
O92 C93 C94 108.5(3)
O92 C93 C95 102.2(3)
C94 C93 C95 110.2(4)
O92 C93 C96 110.0(3)
C94 C93 C96 113.4(4)
C95 C93 C96 111.9(4)
Cl2 C101 Cl3 111.9(3)
Cl2 C101 Cl1 109.3(3)
Cl3 C101 Cl1 109.5(3)
Cl6' C102 Cl4 136.6(9)
Cl6' C102 Cl5 59.9(9)
Cl4 C102 Cl5 110.7(4)
Cl6' C102 Cl5' 116.1(12)
Cl4 C102 Cl5' 51.9(17)
Cl5 C102 Cl5' 62.2(15)
Cl6' C102 Cl6 48.1(9)
Cl4 C102 Cl6 111.3(3)
Cl5 C102 Cl6 106.7(3)
Cl5' C102 Cl6 141.8(14)
Cl6' C102 Cl4' 110.9(11)
Cl4 C102 Cl4' 58.2(15)
Cl5 C102 Cl4' 155.2(12)
Cl5' C102 Cl4' 110.1(12)
Cl6 C102 Cl4' 63.6(13)

loop_
_geom_bond_atom_site_label_1
_geom_bond_atom_site_label_2
_geom_bond_distance
C1 C2 1.357(4)
C1 C6 1.373(4)
C2 C3 1.429(4)
C2 N7 1.433(4)
C3 N13 1.342(4)
C3 C4 1.381(4)
C4 C5 1.386(4)
C5 N30 1.345(4)
C5 C6 1.421(4)
C6 N10 1.415(4)
N7 O8 1.210(4)
N7 O9 1.228(3)
N10 O11 1.221(3)
N10 O12 1.232(3)
N13 C14 1.424(4)
C14 C15 1.376(5)
C14 C19 1.378(5)
C15 C16 1.366(4)
C15 C20 1.502(5)
C16 C17 1.380(4)
C17 C18 1.355(5)
C17 N22 1.402(4)
C18 C19 1.373(4)
C19 C21 1.490(5)
N22 C23 1.325(4)
C23 O24 1.184(4)
C23 O25 1.334(4)
O25 C26 1.452(4)
C26 C29 1.496(6)
C26 C28 1.497(7)
C26 C27 1.498(7)
N30 C31 1.429(4)
C31 C36 1.364(5)
C31 C32 1.371(5)
C32 C33 1.381(4)
C32 C37 1.488(5)
C33 C34 1.368(5)
C34 C35 1.360(5)
C34 N39 1.406(4)
C35 C36 1.381(5)
C36 C38 1.499(5)
N39 C40 1.338(4)
C40 O41 1.179(4)
C40 O42 1.334(4)
O42 C43 1.458(4)
C43 C46 1.466(6)
C43 C44 1.508(5)
C43 C45 1.509(6)
C51 C52 1.367(4)
C51 C56 1.371(4)
C52 N57 1.422(4)
C52 C53 1.423(4)
C53 N63 1.340(4)
C53 C54 1.390(4)
C54 C55 1.377(4)
C55 N80 1.353(4)
C55 C56 1.429(4)
C56 N60 1.430(4)
N57 O59 1.216(3)
N57 O58 1.232(3)
N60 O62 1.215(4)
N60 O61 1.223(3)
N63 C64 1.431(4)
C64 C65 1.359(5)
C64 C69 1.374(5)
C65 C66 1.395(5)
C65 C70 1.503(6)
C66 C67 1.372(5)
C67 C68 1.358(5)
C67 N72 1.405(4)
C68 C69 1.379(4)
C69 C71 1.470(5)
N72 C73 1.327(4)
C73 O74 1.183(4)
C73 O75 1.340(4)
O75 C76 1.454(4)
C76 C77 1.489(6)
C76 C79 1.497(6)
C76 C78 1.511(5)
N80 C81 1.432(4)
C81 C82 1.367(5)
C81 C86 1.380(5)
C82 C83 1.378(4)
C82 C87 1.509(5)
C83 C84 1.367(4)
C84 C85 1.369(4)
C84 N89 1.397(4)
C85 C86 1.377(4)
C86 C88 1.488(5)
N89 C90 1.352(4)
C90 O91 1.180(4)
C90 O92 1.332(4)
O92 C93 1.472(4)
C93 C94 1.482(6)
C93 C95 1.498(5)
C93 C96 1.504(6)
C101 Cl2 1.693(5)
C101 Cl3 1.728(5)
C101 Cl1 1.752(6)
C102 Cl6' 1.660(13)
C102 Cl4 1.684(6)
C102 Cl5 1.719(7)
C102 Cl5' 1.729(14)
C102 Cl6 1.786(7)
C102 Cl4' 1.810(15)

loop_
_geom_torsion_atom_site_label_1
_geom_torsion_atom_site_label_2
_geom_torsion_atom_site_label_3
_geom_torsion_atom_site_label_4
_geom_torsion
C6 C1 C2 C3 1.5(5)
C6 C1 C2 N7 178.7(3)
C1 C2 C3 N13 179.6(3)
N7 C2 C3 N13 2.6(5)
C1 C2 C3 C4 -0.2(4)
N7 C2 C3 C4 -177.2(3)
N13 C3 C4 C5 179.0(3)
C2 C3 C4 C5 -1.2(5)
C3 C4 C5 N30 -179.8(3)
C3 C4 C5 C6 1.2(5)
C2 C1 C6 N10 178.5(3)
C2 C1 C6 C5 -1.5(4)
N30 C5 C6 C1 -178.8(3)
C4 C5 C6 C1 0.1(4)
N30 C5 C6 N10 1.2(5)
C4 C5 C6 N10 -179.9(3)
C1 C2 N7 O8 174.1(3)
C3 C2 N7 O8 -8.8(5)
C1 C2 N7 O9 -6.0(4)
C3 C2 N7 O9 171.1(3)
C1 C6 N10 O11 12.4(4)
C5 C6 N10 O11 -167.6(3)
C1 C6 N10 O12 -167.0(3)
C5 C6 N10 O12 13.0(4)
C4 C3 N13 C14 17.7(5)
C2 C3 N13 C14 -162.1(3)
C3 N13 C14 C15 94.9(4)
C3 N13 C14 C19 -85.0(4)
C19 C14 C15 C16 0.4(5)
N13 C14 C15 C16 -179.6(3)
C19 C14 C15 C20 179.6(3)
N13 C14 C15 C20 -0.3(5)
C14 C15 C16 C17 -0.3(5)
C20 C15 C16 C17 -179.6(3)
C15 C16 C17 C18 0.3(5)
C15 C16 C17 N22 178.1(3)
C16 C17 C18 C19 -0.3(5)
N22 C17 C18 C19 -178.3(3)
C17 C18 C19 C14 0.4(5)
C17 C18 C19 C21 179.3(3)
C15 C14 C19 C18 -0.4(5)
N13 C14 C19 C18 179.6(3)
C15 C14 C19 C21 -179.3(3)
N13 C14 C19 C21 0.7(5)
C18 C17 N22 C23 -156.5(4)
C16 C17 N22 C23 25.6(5)
C17 N22 C23 O24 -2.8(6)
C17 N22 C23 O25 177.3(3)
O24 C23 O25 C26 6.3(6)
N22 C23 O25 C26 -173.8(3)
C23 O25 C26 C29 179.0(4)
C23 O25 C26 C28 61.1(5)
C23 O25 C26 C27 -62.9(5)
C4 C5 N30 C31 9.9(5)
C6 C5 N30 C31 -171.1(3)
C5 N30 C31 C36 96.9(4)
C5 N30 C31 C32 -83.8(4)
C36 C31 C32 C33 -0.6(5)
N30 C31 C32 C33 -179.9(3)
C36 C31 C32 C37 -179.9(4)
N30 C31 C32 C37 0.8(5)
C31 C32 C33 C34 1.1(5)
C37 C32 C33 C34 -179.6(4)
C32 C33 C34 C35 -0.5(5)
C32 C33 C34 N39 177.7(3)
C33 C34 C35 C36 -0.6(6)
N39 C34 C35 C36 -178.7(4)
C32 C31 C36 C35 -0.4(6)
N30 C31 C36 C35 178.9(3)
C32 C31 C36 C38 179.1(4)
N30 C31 C36 C38 -1.5(6)
C34 C35 C36 C31 1.0(6)
C34 C35 C36 C38 -178.5(4)
C35 C34 N39 C40 -16.7(6)
C33 C34 N39 C40 165.1(4)
C34 N39 C40 O41 1.2(7)
C34 N39 C40 O42 -177.6(3)
O41 C40 O42 C43 2.4(6)
N39 C40 O42 C43 -178.8(3)
C40 O42 C43 C46 62.0(5)
C40 O42 C43 C44 179.4(3)
C40 O42 C43 C45 -64.6(5)
C56 C51 C52 N57 178.8(3)
C56 C51 C52 C53 -0.5(5)
C51 C52 C53 N63 -179.9(3)
N57 C52 C53 N63 0.8(5)
C51 C52 C53 C54 -0.8(4)
N57 C52 C53 C54 179.9(3)
N63 C53 C54 C55 -178.8(3)
C52 C53 C54 C55 2.2(5)
C53 C54 C55 N80 177.6(3)
C53 C54 C55 C56 -2.0(5)
C52 C51 C56 C55 0.7(5)
C52 C51 C56 N60 177.5(3)
N80 C55 C56 C51 -179.1(3)
C54 C55 C56 C51 0.5(4)
N80 C55 C56 N60 4.3(5)
C54 C55 C56 N60 -176.1(3)
C51 C52 N57 O59 10.4(4)
C53 C52 N57 O59 -170.2(3)
C51 C52 N57 O58 -169.3(3)
C53 C52 N57 O58 10.1(4)
C51 C56 N60 O62 175.1(3)
C55 C56 N60 O62 -8.2(5)
C51 C56 N60 O61 -5.1(4)
C55 C56 N60 O61 171.6(3)
C54 C53 N63 C64 10.2(5)
C52 C53 N63 C64 -170.8(3)
C53 N63 C64 C65 91.4(4)
C53 N63 C64 C69 -88.1(4)
C69 C64 C65 C66 -0.9(6)
N63 C64 C65 C66 179.6(4)
C69 C64 C65 C70 178.3(5)
N63 C64 C65 C70 -1.2(6)
C64 C65 C66 C67 -1.1(7)
C70 C65 C66 C67 179.7(5)
C65 C66 C67 C68 2.4(6)
C65 C66 C67 N72 -177.1(4)
C66 C67 C68 C69 -1.8(6)
N72 C67 C68 C69 177.8(3)
C65 C64 C69 C68 1.5(5)
N63 C64 C69 C68 -179.0(3)
C65 C64 C69 C71 -177.9(4)
N63 C64 C69 C71 1.5(5)
C67 C68 C69 C64 -0.1(5)
C67 C68 C69 C71 179.3(4)
C68 C67 N72 C73 176.0(4)
C66 C67 N72 C73 -4.4(6)
C67 N72 C73 O74 0.6(8)
C67 N72 C73 O75 -179.6(3)
O74 C73 O75 C76 -0.7(7)
N72 C73 O75 C76 179.6(3)
C73 O75 C76 C77 62.4(5)
C73 O75 C76 C79 -63.4(5)
C73 O75 C76 C78 179.6(4)
C54 C55 N80 C81 18.1(5)
C56 C55 N80 C81 -162.3(3)
C55 N80 C81 C82 -82.9(4)
C55 N80 C81 C86 96.7(4)
C86 C81 C82 C83 -0.6(5)
N80 C81 C82 C83 179.0(3)
C86 C81 C82 C87 -180.0(3)
N80 C81 C82 C87 -0.4(5)
C81 C82 C83 C84 0.5(5)
C87 C82 C83 C84 179.8(3)
C82 C83 C84 C85 -0.1(5)
C82 C83 C84 N89 -178.0(3)
C83 C84 C85 C86 -0.1(5)
N89 C84 C85 C86 177.7(3)
C84 C85 C86 C81 -0.1(5)
C84 C85 C86 C88 -178.4(3)
C82 C81 C86 C85 0.4(5)
N80 C81 C86 C85 -179.1(3)
C82 C81 C86 C88 178.7(3)
N80 C81 C86 C88 -0.9(5)
C83 C84 N89 C90 -158.0(3)
C85 C84 N89 C90 24.3(5)
C84 N89 C90 O91 -4.7(6)
C84 N89 C90 O92 175.7(3)
O91 C90 O92 C93 4.0(6)
N89 C90 O92 C93 -176.4(3)
C90 O92 C93 C94 -64.5(4)
C90 O92 C93 C95 179.0(4)
C90 O92 C93 C96 60.0(4)
